data_7118456
loop_
_publ_author_name
'Jiang, Wei'
'Yang, Jin'
'Liu, Ying-Ying'
'Ma, Jian-Fang'

_publ_section_title
;
 Porphyrin-based mixed-valent Ag(I)/Ag(II) and Cu(I)/Cu(II) networks as
 efficient heterogeneous catalysts for the azide-alkyne "click" reaction
 and promising oxidation of ethylbenzene
;
_journal_coden_ASTM CHCOFS
_journal_issue 7
_journal_name_full
;
 Chemical Communications (Cambridge, United Kingdom)
;
_journal_page_first 1373
_journal_page_last 1376
_journal_paper_doi 10.1039/c5cc08456c
_journal_volume 52
_journal_year 2016
_chemical_formula_moiety 'C15 H12 F N3'
_chemical_formula_sum 'C15 H12 F N3'
_chemical_formula_weight 253.28
_space_group_IT_number 7
_symmetry_cell_setting monoclinic
_symmetry_space_group_name_Hall 'P -2yc'
_symmetry_space_group_name_H-M 'P 1 c 1'
_atom_sites_solution_hydrogens geom
_atom_sites_solution_primary direct
_atom_sites_solution_secondary difmap
_audit_creation_method SHELXL-97
_audit_update_record
;
2015-11-16 deposited with the CCDC.
2015-11-23 downloaded from the CCDC.
;
_cell_angle_alpha 90.00
_cell_angle_beta 103.500(12)
_cell_angle_gamma 90.00
_cell_formula_units_Z 4
_cell_length_a 5.6730(7)
_cell_length_b 15.311(2)
_cell_length_c 15.1600(19)
_cell_measurement_reflns_used 849
_cell_measurement_temperature 293(2)
_cell_measurement_theta_max 29.1238
_cell_measurement_theta_min 3.6219
_cell_volume 1280.4(3)
_computing_cell_refinement CrysAlis
_computing_data_collection 'CrysAlis (Oxford Diffraction, 2006)'
_computing_data_reduction CrysAlis
_computing_structure_refinement 'SHELXL-97 (Sheldrick, 2008)'
_computing_structure_solution 'SHELXS-97 (Sheldrick, 1997)'
_diffrn_ambient_temperature 293(2)
_diffrn_detector_area_resol_mean 10.0
_diffrn_measured_fraction_theta_full 0.994
_diffrn_measured_fraction_theta_max 0.855
_diffrn_measurement_device_type 'Oxford Diffraction Gemini R Ultra'
_diffrn_measurement_method '\w scan'
_diffrn_radiation_monochromator graphite
_diffrn_radiation_source 'fine-focus sealed tube'
_diffrn_radiation_type MoK\a
_diffrn_radiation_wavelength 0.71069
_diffrn_reflns_av_R_equivalents 0.0438
_diffrn_reflns_av_unetI/netI 0.0711
_diffrn_reflns_limit_h_max 7
_diffrn_reflns_limit_h_min -6
_diffrn_reflns_limit_k_max 12
_diffrn_reflns_limit_k_min -20
_diffrn_reflns_limit_l_max 13
_diffrn_reflns_limit_l_min -20
_diffrn_reflns_number 5481
_diffrn_reflns_theta_full 25.00
_diffrn_reflns_theta_max 29.18
_diffrn_reflns_theta_min 3.69
_exptl_absorpt_coefficient_mu 0.091
_exptl_absorpt_correction_T_max 1.00000
_exptl_absorpt_correction_T_min 0.28544
_exptl_absorpt_correction_type multi-scan
_exptl_crystal_colour colourless
_exptl_crystal_density_diffrn 1.314
_exptl_crystal_density_method 'not measured'
_exptl_crystal_description block
_exptl_crystal_F_000 528
_exptl_crystal_size_max 0.15
_exptl_crystal_size_mid 0.10
_exptl_crystal_size_min 0.05
_refine_diff_density_max 0.161
_refine_diff_density_min -0.138
_refine_diff_density_rms 0.035
_refine_ls_abs_structure_details 'Flack H D (1983), Acta Cryst. A39, 876-881'
_refine_ls_abs_structure_Flack -7(2)
_refine_ls_extinction_coef 0.017(4)
_refine_ls_extinction_expression Fc^*^=kFc[1+0.001xFc^2^\l^3^/sin(2\q)]^-1/4^
_refine_ls_extinction_method SHELXL
_refine_ls_goodness_of_fit_ref 1.025
_refine_ls_hydrogen_treatment mixed
_refine_ls_matrix_type full
_refine_ls_number_parameters 364
_refine_ls_number_reflns 3761
_refine_ls_number_restraints 2
_refine_ls_restrained_S_all 1.025
_refine_ls_R_factor_all 0.1098
_refine_ls_R_factor_gt 0.0564
_refine_ls_shift/su_max 0.002
_refine_ls_shift/su_mean 0.000
_refine_ls_structure_factor_coef Fsqd
_refine_ls_weighting_details 'calc w=1/[\s^2^(Fo^2^)+(0.0757P)^2^+0.0000P] where P=(Fo^2^+2Fc^2^)/3'
_refine_ls_weighting_scheme calc
_refine_ls_wR_factor_gt 0.1387
_refine_ls_wR_factor_ref 0.1740
_reflns_number_gt 2202
_reflns_number_total 3761
_reflns_threshold_expression >2\s(I)
_cod_data_source_file c5cc08456c2.cif
_cod_data_source_block Compound-2b
_cod_depositor_comments 'Adding full bibliography for 7118453--7118456.cif.'
_cod_original_sg_symbol_H-M 'P c'
_cod_database_code 7118456

loop_
_symmetry_equiv_pos_as_xyz
'x, y, z'
'x, -y, z+1/2'

loop_
_atom_site_label
_atom_site_type_symbol
_atom_site_fract_x
_atom_site_fract_y
_atom_site_fract_z
_atom_site_U_iso_or_equiv
_atom_site_adp_type
_atom_site_occupancy
_atom_site_symmetry_multiplicity
_atom_site_calc_flag
_atom_site_refinement_flags
_atom_site_disorder_assembly
_atom_site_disorder_group
C1 C 0.3705(9) -0.5767(3) 0.6933(4) 0.0597(13) Uani 1 1 d . . .
C2 C 0.2575(9) -0.5813(4) 0.7643(4) 0.0728(15) Uani 1 1 d . . .
H2 H 0.1088 -0.6096 0.7558 0.087 Uiso 1 1 calc R . .
C3 C 0.3581(12) -0.5454(5) 0.8468(4) 0.0892(18) Uani 1 1 d . . .
H3 H 0.2785 -0.5499 0.8937 0.107 Uiso 1 1 calc R . .
C4 C 0.5767(13) -0.5024(4) 0.8610(5) 0.093(2) Uani 1 1 d . . .
H4 H 0.6458 -0.4785 0.9175 0.112 Uiso 1 1 calc R . .
C5 C 0.6909(13) -0.4951(4) 0.7920(6) 0.096(2) Uani 1 1 d . . .
H5 H 0.8372 -0.4651 0.8012 0.115 Uiso 1 1 calc R . .
C6 C 0.5902(10) -0.5326(4) 0.7063(4) 0.0770(16) Uani 1 1 d . . .
H6 H 0.6696 -0.5278 0.6593 0.092 Uiso 1 1 calc R . .
C7 C 0.2591(8) -0.6143(3) 0.6043(3) 0.0546(11) Uani 1 1 d . C .
C8 C 0.3621(10) -0.6436(3) 0.5368(4) 0.0624(13) Uani 1 1 d . C .
H8 H 0.5262 -0.6448 0.5372 0.075 Uiso 1 1 calc R . .
C9 C 0.1783(11) -0.7111(4) 0.3815(4) 0.0782(17) Uani 1 1 d . . .
H9A H 0.3412 -0.7095 0.3717 0.094 Uiso 1 1 calc R . .
H9B H 0.0735 -0.6781 0.3332 0.094 Uiso 1 1 calc R . .
C10 C 0.0923(10) -0.8042(4) 0.3782(3) 0.0667(14) Uani 1 1 d . . .
C13 C 0.1724(12) -0.9558(4) 0.4142(4) 0.0816(17) Uani 1 1 d . . .
H13 H 0.2791 -0.9993 0.4417 0.098 Uiso 1 1 calc R C .
C14 C -0.2216(11) -0.9130(5) 0.3319(4) 0.0883(19) Uani 1 1 d . . .
H14 H -0.3803 -0.9265 0.3025 0.106 Uiso 1 1 calc R A 1
C15 C -0.0615(13) -0.9768(4) 0.3717(5) 0.0877(19) Uani 1 1 d . . .
H15 H -0.1122 -1.0347 0.3699 0.105 Uiso 1 1 calc R . .
C16 C -0.0640(8) -1.1945(3) 0.6112(3) 0.0540(11) Uani 1 1 d . . .
C17 C 0.1631(9) -1.2315(4) 0.6460(3) 0.0693(15) Uani 1 1 d . . .
H17 H 0.2937 -1.1948 0.6691 0.083 Uiso 1 1 calc R . .
C18 C 0.2009(11) -1.3198(4) 0.6474(4) 0.0794(17) Uani 1 1 d . . .
H18 H 0.3537 -1.3425 0.6727 0.095 Uiso 1 1 calc R . .
C19 C 0.0116(11) -1.3747(4) 0.6112(4) 0.0831(17) Uani 1 1 d . . .
H19 H 0.0362 -1.4346 0.6097 0.100 Uiso 1 1 calc R . .
C20 C -0.2158(12) -1.3397(4) 0.5771(4) 0.0817(17) Uani 1 1 d . . .
H20 H -0.3445 -1.3768 0.5530 0.098 Uiso 1 1 calc R . .
C21 C -0.2550(10) -1.2530(4) 0.5780(4) 0.0706(15) Uani 1 1 d . . .
H21 H -0.4111 -1.2315 0.5562 0.085 Uiso 1 1 calc R . .
C22 C -0.1024(8) -1.1003(3) 0.6103(3) 0.0539(11) Uani 1 1 d . . .
C23 C 0.0620(9) -1.0331(4) 0.6210(3) 0.0651(14) Uani 1 1 d . . .
H23 H 0.2298 -1.0376 0.6318 0.078 Uiso 1 1 calc R . .
C24 C 0.0140(11) -0.8676(3) 0.6198(4) 0.0777(17) Uani 1 1 d . . .
H24A H -0.0978 -0.8324 0.5758 0.093 Uiso 1 1 calc R . .
H24B H 0.1723 -0.8640 0.6061 0.093 Uiso 1 1 calc R . .
C25 C 0.0287(9) -0.8324(3) 0.7136(3) 0.0610(13) Uani 1 1 d . B .
C27 C -0.1328(14) -0.7521(4) 0.8228(5) 0.092(2) Uani 1 1 d . B .
H27 H -0.2592 -0.7209 0.8374 0.111 Uiso 1 1 calc R . .
C28 C 0.0739(17) -0.7680(5) 0.8875(5) 0.098(2) Uani 1 1 d . . .
H28 H 0.0899 -0.7458 0.9457 0.118 Uiso 1 1 calc R . .
C30 C 0.2529(15) -0.8150(5) 0.8683(5) 0.095(2) Uani 1 1 d . B .
H30 H 0.3928 -0.8260 0.9129 0.114 Uiso 1 1 calc R . .
N1 N 0.1775(8) -0.6701(3) 0.4701(3) 0.0653(11) Uani 1 1 d . . .
N2 N -0.0363(7) -0.6609(3) 0.4935(3) 0.0707(12) Uani 1 1 d . . .
N3 N 0.0139(7) -0.6260(3) 0.5763(3) 0.0673(12) Uani 1 1 d . . .
N4 N -0.0693(8) -0.9599(3) 0.6127(3) 0.0641(11) Uani 1 1 d . . .
N5 N -0.3075(9) -0.9779(3) 0.5958(3) 0.0760(13) Uani 1 1 d . . .
N6 N -0.3285(7) -1.0645(3) 0.5951(3) 0.0734(13) Uani 1 1 d . . .
F2 F -0.3604(18) -0.7769(7) 0.6687(8) 0.119(5) Uani 0.387(11) 1 d P B 1
F2' F 0.3995(10) -0.9008(4) 0.7682(4) 0.096(3) Uani 0.613(11) 1 d P B 2
C29 C 0.2294(11) -0.8468(4) 0.7828(4) 0.0731(15) Uani 1 1 d . . .
H29 H 0.3548 -0.8797 0.7705 0.088 Uiso 0.387(11) 1 d P B 1
C26 C -0.1535(10) -0.7825(4) 0.7356(4) 0.0768(16) Uani 1 1 d . . .
F1 F -0.2974(8) -0.7635(3) 0.3009(3) 0.109(2) Uani 0.881(12) 1 d P C 1
F1' F 0.448(6) -0.837(2) 0.464(2) 0.117(16) Uani 0.119(12) 1 d P C 2
H26 H -0.2949 -0.7702 0.6911 0.140 Uiso 0.613(11) 1 d P B 2
C12 C 0.2493(10) -0.8708(4) 0.4164(4) 0.0705(15) Uani 1 1 d . C .
H12 H 0.4077 -0.8566 0.4431 0.085 Uiso 0.881(12) 1 d P C 1
C11 C -0.1393(10) -0.8294(5) 0.3370(3) 0.0744(16) Uani 1 1 d . C 1
H11 H -0.2580 -0.7907 0.3087 0.089 Uiso 0.119(12) 1 d P C 2

loop_
_atom_site_aniso_label
_atom_site_aniso_U_11
_atom_site_aniso_U_22
_atom_site_aniso_U_33
_atom_site_aniso_U_23
_atom_site_aniso_U_13
_atom_site_aniso_U_12
C1 0.056(3) 0.054(3) 0.071(3) 0.006(2) 0.019(3) 0.004(2)
C2 0.060(3) 0.092(4) 0.067(3) 0.004(3) 0.016(3) -0.005(3)
C3 0.081(4) 0.116(5) 0.072(4) -0.006(4) 0.020(3) -0.005(4)
C4 0.087(5) 0.096(5) 0.091(5) -0.016(4) 0.010(4) -0.008(4)
C5 0.071(4) 0.089(4) 0.125(6) -0.032(4) 0.016(4) -0.009(3)
C6 0.060(3) 0.077(4) 0.098(4) -0.001(3) 0.028(3) -0.011(3)
C7 0.048(3) 0.053(2) 0.066(3) 0.009(2) 0.019(2) 0.006(2)
C8 0.057(3) 0.067(3) 0.070(3) 0.003(3) 0.029(3) 0.001(2)
C9 0.098(5) 0.088(4) 0.057(3) 0.006(3) 0.037(3) 0.007(3)
C10 0.068(4) 0.086(4) 0.051(3) 0.003(3) 0.024(2) 0.015(3)
C13 0.084(4) 0.084(4) 0.076(4) -0.006(3) 0.016(3) 0.024(3)
C14 0.071(4) 0.126(6) 0.071(4) -0.036(4) 0.023(3) -0.007(4)
C15 0.098(5) 0.085(4) 0.086(4) -0.009(4) 0.034(4) 0.000(4)
C16 0.049(3) 0.074(3) 0.041(2) 0.003(2) 0.0137(19) 0.000(3)
C17 0.051(3) 0.087(4) 0.066(3) -0.005(3) 0.006(2) 0.002(3)
C18 0.067(4) 0.091(4) 0.078(4) 0.017(3) 0.013(3) 0.018(3)
C19 0.088(5) 0.084(4) 0.085(4) 0.012(3) 0.035(3) 0.014(4)
C20 0.086(5) 0.073(4) 0.087(4) -0.001(3) 0.021(3) -0.009(3)
C21 0.055(3) 0.088(4) 0.068(3) 0.004(3) 0.013(3) -0.003(3)
C22 0.047(3) 0.071(3) 0.045(2) -0.003(2) 0.0123(19) 0.001(2)
C23 0.052(3) 0.087(4) 0.058(3) 0.005(3) 0.015(2) 0.002(3)
C24 0.098(5) 0.065(3) 0.072(3) 0.010(3) 0.023(3) -0.017(3)
C25 0.067(4) 0.058(3) 0.058(3) 0.004(2) 0.015(2) -0.007(3)
C27 0.118(6) 0.076(4) 0.104(6) -0.006(4) 0.069(5) -0.016(4)
C28 0.135(7) 0.100(5) 0.063(4) -0.003(4) 0.030(4) -0.037(5)
C30 0.104(6) 0.093(5) 0.079(4) -0.005(4) 0.006(4) -0.022(4)
N1 0.064(3) 0.075(3) 0.064(3) 0.003(2) 0.029(2) 0.011(2)
N2 0.058(3) 0.088(3) 0.066(3) -0.011(2) 0.016(2) 0.013(2)
N3 0.051(3) 0.079(3) 0.072(3) -0.007(2) 0.016(2) 0.003(2)
N4 0.067(3) 0.070(3) 0.057(2) 0.003(2) 0.018(2) -0.003(2)
N5 0.062(3) 0.078(3) 0.085(3) 0.002(3) 0.012(2) 0.007(2)
N6 0.049(3) 0.076(3) 0.089(3) 0.004(3) 0.004(2) 0.001(2)
F2 0.089(8) 0.108(8) 0.147(10) 0.035(7) 0.002(6) 0.027(5)
F2' 0.066(4) 0.095(4) 0.127(5) -0.010(3) 0.022(3) 0.007(3)
C29 0.067(4) 0.071(4) 0.079(4) -0.003(3) 0.013(3) -0.010(3)
C26 0.072(4) 0.076(4) 0.083(4) 0.012(3) 0.019(3) -0.010(3)
F1 0.086(3) 0.144(4) 0.086(3) -0.001(2) -0.003(2) 0.049(3)
F1' 0.11(3) 0.11(3) 0.13(3) 0.04(2) 0.01(2) 0.00(2)
C12 0.063(4) 0.086(4) 0.063(3) -0.007(3) 0.016(3) 0.006(3)
C11 0.061(4) 0.113(5) 0.048(3) 0.002(3) 0.011(2) 0.020(4)

loop_
_atom_type_symbol
_atom_type_description
_atom_type_scat_dispersion_real
_atom_type_scat_dispersion_imag
_atom_type_scat_source
C C 0.0033 0.0016 'International Tables Vol C Tables 4.2.6.8 and 6.1.1.4'
H H 0.0000 0.0000 'International Tables Vol C Tables 4.2.6.8 and 6.1.1.4'
N N 0.0061 0.0033 'International Tables Vol C Tables 4.2.6.8 and 6.1.1.4'
F F 0.0171 0.0103 'International Tables Vol C Tables 4.2.6.8 and 6.1.1.4'

loop_
_geom_angle_atom_site_label_1
_geom_angle_atom_site_label_2
_geom_angle_atom_site_label_3
_geom_angle
C2 C1 C6 118.6(5)
C2 C1 C7 121.3(5)
C6 C1 C7 120.0(5)
C3 C2 C1 121.6(6)
C3 C2 H2 119.2
C1 C2 H2 119.2
C2 C3 C4 120.4(7)
C2 C3 H3 119.8
C4 C3 H3 119.8
C5 C4 C3 119.6(7)
C5 C4 H4 120.2
C3 C4 H4 120.2
C4 C5 C6 120.8(6)
C4 C5 H5 119.6
C6 C5 H5 119.6
C1 C6 C5 119.0(6)
C1 C6 H6 120.5
C5 C6 H6 120.5
C8 C7 N3 107.8(4)
C8 C7 C1 130.5(5)
N3 C7 C1 121.7(4)
N1 C8 C7 105.7(5)
N1 C8 H8 127.2
C7 C8 H8 127.2
N1 C9 C10 111.2(4)
N1 C9 H9A 109.4
C10 C9 H9A 109.4
N1 C9 H9B 109.4
C10 C9 H9B 109.4
H9A C9 H9B 108.0
C11 C10 C12 115.9(6)
C11 C10 C9 123.3(5)
C12 C10 C9 120.7(5)
C12 C13 C15 120.1(5)
C12 C13 H13 120.0
C15 C13 H13 120.0
C11 C14 C15 117.5(6)
C11 C14 H14 121.2
C15 C14 H14 121.2
C13 C15 C14 120.5(6)
C13 C15 H15 119.8
C14 C15 H15 119.8
C17 C16 C21 116.3(5)
C17 C16 C22 121.9(4)
C21 C16 C22 121.8(4)
C18 C17 C16 122.3(5)
C18 C17 H17 118.8
C16 C17 H17 118.8
C17 C18 C19 119.6(5)
C17 C18 H18 120.2
C19 C18 H18 120.2
C18 C19 C20 119.2(6)
C18 C19 H19 120.4
C20 C19 H19 120.4
C21 C20 C19 121.4(6)
C21 C20 H20 119.3
C19 C20 H20 119.3
C20 C21 C16 121.1(5)
C20 C21 H21 119.4
C16 C21 H21 119.4
N6 C22 C23 107.7(5)
N6 C22 C16 122.1(4)
C23 C22 C16 130.2(4)
N4 C23 C22 105.6(4)
N4 C23 H23 127.2
C22 C23 H23 127.2
N4 C24 C25 110.9(4)
N4 C24 H24A 109.5
C25 C24 H24A 109.5
N4 C24 H24B 109.5
C25 C24 H24B 109.5
H24A C24 H24B 108.1
C29 C25 C26 115.8(5)
C29 C25 C24 121.1(5)
C26 C25 C24 123.0(5)
C28 C27 C26 119.6(7)
C28 C27 H27 120.2
C26 C27 H27 120.2
C30 C28 C27 120.8(7)
C30 C28 H28 119.6
C27 C28 H28 119.6
C28 C30 C29 119.4(7)
C28 C30 H30 120.3
C29 C30 H30 120.3
C8 N1 N2 111.2(4)
C8 N1 C9 130.3(5)
N2 N1 C9 118.4(4)
N3 N2 N1 106.4(4)
N2 N3 C7 108.8(4)
C23 N4 N5 111.1(4)
C23 N4 C24 129.1(5)
N5 N4 C24 119.9(5)
N6 N5 N4 106.9(4)
N5 N6 C22 108.7(4)
C26 F2 H26 16.8(9)
C29 F2' H29 12.6(6)
F2' C29 C30 117.9(6)
F2' C29 C25 118.5(6)
C30 C29 C25 123.3(6)
F2' C29 H29 5.6(3)
C30 C29 H29 118.6(6)
C25 C29 H29 118.1(6)
F2 C26 C27 123.9(8)
F2 C26 C25 114.6(7)
C27 C26 C25 121.0(6)
F2 C26 H26 8.0(5)
C27 C26 H26 119.2(7)
C25 C26 H26 119.8(7)
C11 F1 H11 14.4(4)
C12 F1' H12 29(3)
F1' C12 C13 128.8(15)
F1' C12 C10 109.0(16)
C13 C12 C10 121.2(6)
F1' C12 H12 13.8(18)
C13 C12 H12 120.4(6)
C10 C12 H12 118.4(6)
C14 C11 C10 124.8(6)
C14 C11 F1 119.0(6)
C10 C11 F1 116.2(6)
C14 C11 H11 111.9(6)
C10 C11 H11 123.3(7)
F1 C11 H11 7.4(2)

loop_
_geom_bond_atom_site_label_1
_geom_bond_atom_site_label_2
_geom_bond_distance
C1 C2 1.378(7)
C1 C6 1.390(7)
C1 C7 1.468(7)
C2 C3 1.363(8)
C2 H2 0.9300
C3 C4 1.375(9)
C3 H3 0.9300
C4 C5 1.358(10)
C4 H4 0.9300
C5 C6 1.413(9)
C5 H5 0.9300
C6 H6 0.9300
C7 C8 1.366(7)
C7 N3 1.368(6)
C8 N1 1.338(6)
C8 H8 0.9300
C9 N1 1.484(7)
C9 C10 1.504(8)
C9 H9A 0.9700
C9 H9B 0.9700
C10 C11 1.371(8)
C10 C12 1.387(7)
C13 C12 1.371(8)
C13 C15 1.371(9)
C13 H13 0.9300
C14 C11 1.358(9)
C14 C15 1.374(9)
C14 H14 0.9300
C15 H15 0.9300
C16 C17 1.394(7)
C16 C21 1.406(7)
C16 C22 1.457(6)
C17 C18 1.368(8)
C17 H17 0.9300
C18 C19 1.373(8)
C18 H18 0.9300
C19 C20 1.381(8)
C19 H19 0.9300
C20 C21 1.346(8)
C20 H20 0.9300
C21 H21 0.9300
C22 N6 1.364(6)
C22 C23 1.373(7)
C23 N4 1.335(6)
C23 H23 0.9300
C24 N4 1.485(7)
C24 C25 1.505(8)
C24 H24A 0.9700
C24 H24B 0.9700
C25 C29 1.374(7)
C25 C26 1.387(8)
C27 C28 1.363(10)
C27 C26 1.381(9)
C27 H27 0.9300
C28 C30 1.330(10)
C28 H28 0.9300
C30 C29 1.361(9)
C30 H30 0.9300
N1 N2 1.349(6)
N2 N3 1.332(5)
N4 N5 1.344(6)
N5 N6 1.332(6)
F2 C26 1.363(11)
F2 H26 0.453(11)
F2' C29 1.328(8)
F2' H29 0.416(6)
C29 H29 0.927(6)
C26 H26 0.939(6)
F1 C11 1.375(7)
F1 H11 0.474(4)
F1' C12 1.29(3)
F1' H12 0.46(4)
C12 H12 0.922(6)
C11 H11 0.923(6)

loop_
_geom_torsion_atom_site_label_1
_geom_torsion_atom_site_label_2
_geom_torsion_atom_site_label_3
_geom_torsion_atom_site_label_4
_geom_torsion
C6 C1 C2 C3 -1.3(8)
C7 C1 C2 C3 -179.0(5)
C1 C2 C3 C4 0.6(9)
C2 C3 C4 C5 0.7(10)
C3 C4 C5 C6 -1.3(10)
C2 C1 C6 C5 0.8(8)
C7 C1 C6 C5 178.5(5)
C4 C5 C6 C1 0.5(9)
C2 C1 C7 C8 -155.1(5)
C6 C1 C7 C8 27.3(7)
C2 C1 C7 N3 24.4(7)
C6 C1 C7 N3 -153.2(5)
N3 C7 C8 N1 1.2(5)
C1 C7 C8 N1 -179.2(5)
N1 C9 C10 C11 99.5(6)
N1 C9 C10 C12 -81.8(6)
C12 C13 C15 C14 -0.8(10)
C11 C14 C15 C13 -0.4(9)
C21 C16 C17 C18 0.5(8)
C22 C16 C17 C18 179.8(5)
C16 C17 C18 C19 1.9(9)
C17 C18 C19 C20 -2.4(9)
C18 C19 C20 C21 0.5(9)
C19 C20 C21 C16 2.0(9)
C17 C16 C21 C20 -2.5(8)
C22 C16 C21 C20 178.2(5)
C17 C16 C22 N6 -165.5(5)
C21 C16 C22 N6 13.7(7)
C17 C16 C22 C23 16.2(8)
C21 C16 C22 C23 -164.6(5)
N6 C22 C23 N4 0.5(5)
C16 C22 C23 N4 179.0(4)
N4 C24 C25 C29 83.6(6)
N4 C24 C25 C26 -97.7(6)
C26 C27 C28 C30 -2.2(10)
C27 C28 C30 C29 0.5(11)
C7 C8 N1 N2 -1.6(5)
C7 C8 N1 C9 -177.4(5)
C10 C9 N1 C8 112.3(6)
C10 C9 N1 N2 -63.3(6)
C8 N1 N2 N3 1.3(5)
C9 N1 N2 N3 177.7(4)
N1 N2 N3 C7 -0.5(5)
C8 C7 N3 N2 -0.5(5)
C1 C7 N3 N2 179.9(4)
C22 C23 N4 N5 -1.1(5)
C22 C23 N4 C24 178.9(5)
C25 C24 N4 C23 -96.5(6)
C25 C24 N4 N5 83.5(6)
C23 N4 N5 N6 1.3(5)
C24 N4 N5 N6 -178.7(4)
N4 N5 N6 C22 -0.9(5)
C23 C22 N6 N5 0.3(6)
C16 C22 N6 N5 -178.4(4)
C28 C30 C29 F2' -173.2(6)
C28 C30 C29 C25 0.5(10)
C26 C25 C29 F2' 173.7(5)
C24 C25 C29 F2' -7.5(8)
C26 C25 C29 C30 0.1(8)
C24 C25 C29 C30 178.9(6)
C28 C27 C26 F2 173.7(8)
C28 C27 C26 C25 2.9(9)
C29 C25 C26 F2 -173.4(7)
C24 C25 C26 F2 7.8(9)
C29 C25 C26 C27 -1.8(8)
C24 C25 C26 C27 179.5(5)
C15 C13 C12 F1' 169(2)
C15 C13 C12 C10 1.8(9)
C11 C10 C12 F1' -170.9(18)
C9 C10 C12 F1' 10.3(19)
C11 C10 C12 C13 -1.6(7)
C9 C10 C12 C13 179.6(5)
C15 C14 C11 C10 0.7(9)
C15 C14 C11 F1 -177.5(5)
C12 C10 C11 C14 0.3(8)
C9 C10 C11 C14 179.1(5)
C12 C10 C11 F1 178.5(5)
C9 C10 C11 F1 -2.7(8)
